data_4113193
loop_
_publ_author_name
'Matthew D. LoCoco'
'Xingwang Zhang'
'Richard F. Jordan'

_publ_section_title
;
 Chelate-Controlled Synthesis of Racemic ansa-Zirconocenes
;
_journal_name_full 'Journal of the American Chemical Society'
_journal_page_first 15231
_journal_page_last 15244
_journal_paper_doi 10.1021/ja046629+
_journal_volume 126
_journal_year 2004
_chemical_formula_sum 'C45 H42 N2 Si Zr'
_chemical_formula_weight 730.12
_chemical_name_systematic
; 
 ? 
;
_space_group_IT_number 2
_symmetry_cell_setting triclinic
_symmetry_space_group_name_Hall '-P 1'
_symmetry_space_group_name_H-M 'P -1'
_atom_sites_solution_hydrogens geom
_atom_sites_solution_primary direct
_atom_sites_solution_secondary difmap
_audit_creation_method SHELXL-97
_cell_angle_alpha 93.5030(10)
_cell_angle_beta 97.2190(10)
_cell_angle_gamma 107.1250(10)
_cell_formula_units_Z 2
_cell_length_a 10.3355(6)
_cell_length_b 12.1037(7)
_cell_length_c 14.8777(8)
_cell_measurement_temperature 173(2)
_cell_volume 1755.08(17)
_computing_cell_refinement 'Bruker SMART'
_computing_data_collection 'Bruker SMART'
_computing_data_reduction 'Bruker SHELXTL'
_computing_molecular_graphics 'Bruker SHELXTL'
_computing_publication_material 'Bruker SHELXTL'
_computing_structure_refinement 'SHELXL-97 (Sheldrick, 1997)'
_computing_structure_solution 'SHELXS-97 (Sheldrick, 1990)'
_diffrn_ambient_temperature 173(2)
_diffrn_measured_fraction_theta_full 0.993
_diffrn_measured_fraction_theta_max 0.993
_diffrn_measurement_device_type 'CCD area detector'
_diffrn_measurement_method 'phi and omega scans'
_diffrn_radiation_monochromator graphite
_diffrn_radiation_source 'fine-focus sealed tube'
_diffrn_radiation_type MoK\a
_diffrn_radiation_wavelength 0.71073
_diffrn_reflns_av_R_equivalents 0.0000
_diffrn_reflns_av_sigmaI/netI 0.0934
_diffrn_reflns_limit_h_max 12
_diffrn_reflns_limit_h_min -12
_diffrn_reflns_limit_k_max 15
_diffrn_reflns_limit_k_min -15
_diffrn_reflns_limit_l_max 18
_diffrn_reflns_limit_l_min 0
_diffrn_reflns_number 7121
_diffrn_reflns_theta_full 26.37
_diffrn_reflns_theta_max 26.37
_diffrn_reflns_theta_min 1.77
_exptl_absorpt_coefficient_mu 0.383
_exptl_absorpt_correction_T_max 0.9627
_exptl_absorpt_correction_T_min 0.9448
_exptl_absorpt_correction_type none
_exptl_crystal_colour Red
_exptl_crystal_density_diffrn 1.382
_exptl_crystal_description Fragment
_exptl_crystal_F_000 760
_exptl_crystal_size_max 0.20
_exptl_crystal_size_mid 0.15
_exptl_crystal_size_min 0.10
_refine_diff_density_max 0.387
_refine_diff_density_min -0.777
_refine_diff_density_rms 0.074
_refine_ls_extinction_method none
_refine_ls_goodness_of_fit_ref 1.010
_refine_ls_hydrogen_treatment mixed
_refine_ls_matrix_type full
_refine_ls_number_parameters 446
_refine_ls_number_reflns 7121
_refine_ls_number_restraints 0
_refine_ls_restrained_S_all 1.010
_refine_ls_R_factor_all 0.0808
_refine_ls_R_factor_gt 0.0453
_refine_ls_shift/su_max 0.001
_refine_ls_shift/su_mean 0.000
_refine_ls_structure_factor_coef Fsqd
_refine_ls_weighting_details 'calc w=1/[\s^2^(Fo^2^)+(0.0230P)^2^+0.0000P] where P=(Fo^2^+2Fc^2^)/3'
_refine_ls_weighting_scheme calc
_refine_ls_wR_factor_gt 0.0751
_refine_ls_wR_factor_ref 0.0814
_reflns_number_gt 4867
_reflns_number_total 7121
_reflns_threshold_expression >2sigma(I)
_cod_data_source_file ja0466292Bsi20040908_120936.cif
_cod_data_source_block jor27
_cod_database_code 4113193

loop_
_symmetry_equiv_pos_as_xyz
'x, y, z'
'-x, -y, -z'

loop_
_atom_site_label
_atom_site_type_symbol
_atom_site_fract_x
_atom_site_fract_y
_atom_site_fract_z
_atom_site_U_iso_or_equiv
_atom_site_adp_type
_atom_site_occupancy
_atom_site_symmetry_multiplicity
_atom_site_calc_flag
_atom_site_refinement_flags
Zr Zr 0.77288(3) 0.77998(3) 0.71041(2) 0.02023(9) Uani 1 1 d .
Si Si 0.76696(9) 0.66636(7) 0.49369(6) 0.0250(2) Uani 1 1 d .
N1 N 0.8461(2) 0.7329(2) 0.83373(16) 0.0237(6) Uani 1 1 d .
N2 N 0.7218(2) 0.9101(2) 0.78769(16) 0.0232(6) Uani 1 1 d .
C1 C 1.0802(3) 0.7967(3) 0.9198(2) 0.0338(8) Uani 1 1 d .
H1 H 1.0795 0.8752 0.9218 0.041 Uiso 1 1 calc R
C2 C 1.1941(3) 0.7716(3) 0.9612(2) 0.0440(10) Uani 1 1 d .
H2 H 1.2706 0.8327 0.9915 0.053 Uiso 1 1 calc R
C3 C 1.1976(4) 0.6588(3) 0.9588(2) 0.0515(11) Uani 1 1 d .
H3 H 1.2768 0.6419 0.9861 0.062 Uiso 1 1 calc R
C4 C 1.0843(4) 0.5704(3) 0.9162(2) 0.0541(11) Uani 1 1 d .
H4 H 1.0847 0.4920 0.9151 0.065 Uiso 1 1 calc R
C5 C 0.9704(3) 0.5960(3) 0.8753(2) 0.0395(9) Uani 1 1 d .
H5 H 0.8929 0.5345 0.8465 0.047 Uiso 1 1 calc R
C6 C 0.9669(3) 0.7091(3) 0.8753(2) 0.0261(7) Uani 1 1 d .
C7 C 0.7574(3) 0.7417(3) 0.9027(2) 0.0279(8) Uani 1 1 d .
H7A H 0.7683 0.6899 0.9501 0.034 Uiso 1 1 calc R
H7B H 0.6605 0.7151 0.8733 0.034 Uiso 1 1 calc R
C8 C 0.7918(3) 0.8655(3) 0.9472(2) 0.0289(8) Uani 1 1 d .
H8A H 0.8760 0.8836 0.9924 0.035 Uiso 1 1 calc R
H8B H 0.7163 0.8726 0.9798 0.035 Uiso 1 1 calc R
C9 C 0.8132(3) 0.9518(2) 0.8760(2) 0.0270(8) Uani 1 1 d .
H9A H 0.7989 1.0243 0.9010 0.032 Uiso 1 1 calc R
H9B H 0.9094 0.9710 0.8648 0.032 Uiso 1 1 calc R
C10 C 0.6098(3) 0.9543(2) 0.7768(2) 0.0242(7) Uani 1 1 d .
C11 C 0.5327(3) 0.9639(3) 0.8455(2) 0.0408(9) Uani 1 1 d .
H11 H 0.5553 0.9393 0.9033 0.049 Uiso 1 1 calc R
C12 C 0.4241(4) 1.0083(3) 0.8315(3) 0.0470(10) Uani 1 1 d .
H12 H 0.3734 1.0137 0.8797 0.056 Uiso 1 1 calc R
C13 C 0.3882(3) 1.0449(3) 0.7491(3) 0.0407(9) Uani 1 1 d .
H13 H 0.3143 1.0766 0.7400 0.049 Uiso 1 1 calc R
C14 C 0.4613(3) 1.0344(3) 0.6809(2) 0.0422(9) Uani 1 1 d .
H14 H 0.4364 1.0574 0.6230 0.051 Uiso 1 1 calc R
C15 C 0.5711(3) 0.9910(3) 0.6944(2) 0.0321(8) Uani 1 1 d .
H15 H 0.6212 0.9862 0.6457 0.039 Uiso 1 1 calc R
C16 C 0.8253(3) 0.5397(3) 0.4624(2) 0.0343(8) Uani 1 1 d .
H16A H 0.8798 0.5231 0.5157 0.052 Uiso 1 1 calc R
H16B H 0.8814 0.5575 0.4136 0.052 Uiso 1 1 calc R
H16C H 0.7455 0.4716 0.4413 0.052 Uiso 1 1 calc R
C17 C 0.7061(3) 0.7119(3) 0.38351(19) 0.0326(8) Uani 1 1 d .
H17A H 0.6517 0.6430 0.3424 0.049 Uiso 1 1 calc R
H17B H 0.7851 0.7545 0.3560 0.049 Uiso 1 1 calc R
H17C H 0.6495 0.7623 0.3939 0.049 Uiso 1 1 calc R
C18 C 1.0522(3) 0.6785(3) 0.6637(2) 0.0326(8) Uani 1 1 d .
H18A H 1.1150 0.6963 0.7215 0.049 Uiso 1 1 calc R
H18B H 1.1025 0.6695 0.6135 0.049 Uiso 1 1 calc R
H18C H 0.9786 0.6062 0.6653 0.049 Uiso 1 1 calc R
C19 C 0.9919(3) 0.7759(2) 0.6497(2) 0.0227(7) Uani 1 1 d .
C20 C 0.8983(3) 0.7853(2) 0.57189(19) 0.0214(7) Uani 1 1 d .
C21 C 0.8873(3) 0.9008(2) 0.58507(19) 0.0212(7) Uani 1 1 d .
C22 C 0.8238(3) 0.9650(3) 0.5252(2) 0.0252(7) Uani 1 1 d .
H22 H 0.7725 0.9282 0.4681 0.030 Uiso 1 1 calc R
C23 C 0.8367(3) 1.0775(3) 0.5500(2) 0.0295(8) Uani 1 1 d .
H23 H 0.7959 1.1193 0.5091 0.035 Uiso 1 1 calc R
C24 C 0.9105(3) 1.1353(3) 0.6363(2) 0.0268(8) Uani 1 1 d .
C25 C 0.9187(3) 1.2516(3) 0.6617(2) 0.0376(9) Uani 1 1 d .
H25 H 0.8733 1.2912 0.6216 0.045 Uiso 1 1 calc R
C26 C 0.9920(4) 1.3087(3) 0.7442(3) 0.0444(10) Uani 1 1 d .
H26 H 0.9952 1.3867 0.7609 0.053 Uiso 1 1 calc R
C27 C 1.0610(3) 1.2523(3) 0.8030(2) 0.0384(9) Uani 1 1 d .
H27 H 1.1120 1.2920 0.8594 0.046 Uiso 1 1 calc R
C28 C 1.0553(3) 1.1390(3) 0.7793(2) 0.0295(8) Uani 1 1 d .
H28 H 1.1037 1.1015 0.8192 0.035 Uiso 1 1 calc R
C29 C 0.9790(3) 1.0782(3) 0.6970(2) 0.0250(7) Uani 1 1 d .
C30 C 0.9682(3) 0.9585(2) 0.6695(2) 0.0214(7) Uani 1 1 d .
C31 C 1.0298(3) 0.8795(2) 0.7093(2) 0.0234(7) Uani 1 1 d .
H31 H 1.1023 0.8994 0.7640 0.028 Uiso 1 1 calc R
C32 C 0.4919(3) 0.7770(3) 0.5302(2) 0.0306(8) Uani 1 1 d .
H32A H 0.4270 0.8065 0.5593 0.046 Uiso 1 1 calc R
H32B H 0.4450 0.7297 0.4730 0.046 Uiso 1 1 calc R
H32C H 0.5673 0.8424 0.5176 0.046 Uiso 1 1 calc R
C33 C 0.5484(3) 0.7032(2) 0.5932(2) 0.0230(7) Uani 1 1 d .
C34 C 0.6373(3) 0.6367(2) 0.5730(2) 0.0241(7) Uani 1 1 d .
C35 C 0.6381(3) 0.5635(2) 0.6467(2) 0.0226(7) Uani 1 1 d .
C36 C 0.6967(3) 0.4712(2) 0.6597(2) 0.0273(8) Uani 1 1 d .
H36 H 0.7574 0.4574 0.6205 0.033 Uiso 1 1 calc R
C37 C 0.6656(3) 0.4036(3) 0.7276(2) 0.0280(8) Uani 1 1 d .
H37 H 0.7040 0.3418 0.7346 0.034 Uiso 1 1 calc R
C38 C 0.5770(3) 0.4218(3) 0.7896(2) 0.0242(7) Uani 1 1 d .
C39 C 0.5370(3) 0.3438(3) 0.8542(2) 0.0310(8) Uani 1 1 d .
H39 H 0.5734 0.2805 0.8590 0.037 Uiso 1 1 calc R
C40 C 0.4464(3) 0.3571(3) 0.9106(2) 0.0361(9) Uani 1 1 d .
H40 H 0.4208 0.3037 0.9542 0.043 Uiso 1 1 calc R
C41 C 0.3919(3) 0.4493(3) 0.9037(2) 0.0323(8) Uani 1 1 d .
H41 H 0.3297 0.4589 0.9432 0.039 Uiso 1 1 calc R
C42 C 0.4277(3) 0.5265(3) 0.8402(2) 0.0282(8) Uani 1 1 d .
H42 H 0.3891 0.5885 0.8357 0.034 Uiso 1 1 calc R
C43 C 0.5198(3) 0.5147(2) 0.7823(2) 0.0229(7) Uani 1 1 d .
C44 C 0.5535(3) 0.5874(2) 0.7099(2) 0.0218(7) Uani 1 1 d .
C45 C 0.5035(3) 0.6771(2) 0.6778(2) 0.0231(7) Uani 1 1 d .
H45 H 0.4338 0.7062 0.7043 0.028 Uiso 1 1 calc R

loop_
_atom_site_aniso_label
_atom_site_aniso_U_11
_atom_site_aniso_U_22
_atom_site_aniso_U_33
_atom_site_aniso_U_23
_atom_site_aniso_U_13
_atom_site_aniso_U_12
Zr 0.01802(16) 0.01765(16) 0.02312(18) -0.00203(13) -0.00071(12) 0.00489(12)
Si 0.0242(5) 0.0227(5) 0.0248(5) -0.0049(4) 0.0008(4) 0.0047(4)
N1 0.0231(14) 0.0232(14) 0.0231(15) -0.0015(12) -0.0015(12) 0.0072(12)
N2 0.0211(14) 0.0238(14) 0.0240(14) -0.0005(12) -0.0023(11) 0.0086(11)
C1 0.031(2) 0.0290(19) 0.037(2) -0.0058(16) -0.0059(16) 0.0102(16)
C2 0.035(2) 0.045(2) 0.044(2) -0.0128(19) -0.0148(18) 0.0133(18)
C3 0.051(3) 0.060(3) 0.046(2) -0.011(2) -0.023(2) 0.036(2)
C4 0.068(3) 0.040(2) 0.054(3) -0.014(2) -0.028(2) 0.035(2)
C5 0.042(2) 0.029(2) 0.042(2) -0.0075(17) -0.0175(18) 0.0153(17)
C6 0.0260(18) 0.0270(19) 0.0256(18) 0.0008(15) -0.0015(15) 0.0110(15)
C7 0.0302(19) 0.0290(19) 0.0227(18) 0.0024(15) 0.0001(15) 0.0079(15)
C8 0.0287(19) 0.033(2) 0.0224(18) -0.0059(15) 0.0013(15) 0.0080(16)
C9 0.0266(18) 0.0207(17) 0.0308(19) -0.0077(15) 0.0014(15) 0.0063(14)
C10 0.0217(17) 0.0165(16) 0.0310(19) -0.0021(14) 0.0026(15) 0.0021(13)
C11 0.043(2) 0.052(2) 0.039(2) 0.0121(19) 0.0133(18) 0.0268(19)
C12 0.045(2) 0.054(3) 0.056(3) 0.015(2) 0.028(2) 0.027(2)
C13 0.025(2) 0.035(2) 0.064(3) 0.009(2) 0.0038(19) 0.0123(16)
C14 0.034(2) 0.052(2) 0.047(2) 0.0174(19) 0.0038(19) 0.0214(19)
C15 0.031(2) 0.035(2) 0.033(2) 0.0054(16) 0.0065(16) 0.0134(16)
C16 0.037(2) 0.0299(19) 0.034(2) -0.0065(16) 0.0093(17) 0.0069(16)
C17 0.0297(19) 0.034(2) 0.0281(19) -0.0054(16) 0.0009(15) 0.0040(16)
C18 0.0281(19) 0.034(2) 0.037(2) -0.0024(16) -0.0005(16) 0.0162(16)
C19 0.0214(17) 0.0215(17) 0.0236(17) 0.0003(14) 0.0026(14) 0.0047(14)
C20 0.0212(17) 0.0194(16) 0.0218(17) -0.0010(13) 0.0028(14) 0.0042(13)
C21 0.0166(16) 0.0217(17) 0.0229(17) -0.0033(14) 0.0022(13) 0.0038(13)
C22 0.0209(17) 0.0278(19) 0.0239(18) 0.0016(15) 0.0015(14) 0.0037(14)
C23 0.0267(18) 0.0306(19) 0.033(2) 0.0088(16) 0.0034(15) 0.0111(15)
C24 0.0229(18) 0.0211(17) 0.035(2) -0.0007(15) 0.0055(15) 0.0050(14)
C25 0.034(2) 0.027(2) 0.052(2) -0.0016(18) 0.0042(18) 0.0097(16)
C26 0.044(2) 0.0234(19) 0.062(3) -0.0102(19) 0.007(2) 0.0092(18)
C27 0.037(2) 0.034(2) 0.037(2) -0.0112(17) 0.0017(17) 0.0026(17)
C28 0.0256(18) 0.0259(19) 0.032(2) -0.0033(15) 0.0033(15) 0.0023(15)
C29 0.0202(17) 0.0232(18) 0.0303(19) -0.0006(15) 0.0066(15) 0.0042(14)
C30 0.0165(16) 0.0205(17) 0.0245(18) -0.0017(14) 0.0030(14) 0.0024(13)
C31 0.0161(16) 0.0249(18) 0.0253(18) -0.0021(14) -0.0004(14) 0.0027(14)
C32 0.0275(19) 0.0303(19) 0.033(2) 0.0031(16) -0.0014(15) 0.0091(15)
C33 0.0180(16) 0.0210(17) 0.0232(18) -0.0026(14) -0.0051(14) 0.0001(13)
C34 0.0218(17) 0.0187(16) 0.0245(18) -0.0070(14) -0.0051(14) 0.0004(14)
C35 0.0195(17) 0.0146(16) 0.0274(18) -0.0060(14) -0.0027(14) 0.0000(13)
C36 0.0248(18) 0.0216(18) 0.0326(19) -0.0069(15) 0.0028(15) 0.0051(14)
C37 0.0265(18) 0.0189(17) 0.035(2) -0.0025(15) -0.0050(15) 0.0061(14)
C38 0.0220(17) 0.0206(17) 0.0239(18) -0.0050(14) -0.0033(14) 0.0013(14)
C39 0.0296(19) 0.0251(19) 0.034(2) 0.0029(16) -0.0029(16) 0.0053(15)
C40 0.035(2) 0.028(2) 0.040(2) 0.0084(17) 0.0030(18) 0.0014(16)
C41 0.0268(19) 0.030(2) 0.037(2) 0.0010(16) 0.0092(16) 0.0010(16)
C42 0.0230(18) 0.0246(18) 0.0314(19) -0.0033(15) -0.0016(15) 0.0024(14)
C43 0.0169(16) 0.0187(17) 0.0259(18) -0.0030(14) -0.0015(14) -0.0025(13)
C44 0.0139(16) 0.0202(17) 0.0247(18) -0.0054(14) -0.0028(13) -0.0010(13)
C45 0.0138(16) 0.0204(17) 0.0308(19) -0.0028(14) -0.0019(14) 0.0019(13)

loop_
_atom_type_symbol
_atom_type_description
_atom_type_scat_dispersion_real
_atom_type_scat_dispersion_imag
_atom_type_scat_source
C C 0.0033 0.0016 'International Tables Vol C Tables 4.2.6.8 and 6.1.1.4'
H H 0.0000 0.0000 'International Tables Vol C Tables 4.2.6.8 and 6.1.1.4'
N N 0.0061 0.0033 'International Tables Vol C Tables 4.2.6.8 and 6.1.1.4'
Si Si 0.0817 0.0704 'International Tables Vol C Tables 4.2.6.8 and 6.1.1.4'
Zr Zr -2.9673 0.5597 'International Tables Vol C Tables 4.2.6.8 and 6.1.1.4'

loop_
_geom_angle_atom_site_label_1
_geom_angle_atom_site_label_2
_geom_angle_atom_site_label_3
_geom_angle
N1 Zr N2 86.77(9)
N1 Zr C19 89.85(9)
N2 Zr C19 132.60(9)
N1 Zr C34 124.78(9)
N2 Zr C34 131.15(9)
C19 Zr C34 88.08(9)
N1 Zr C20 121.99(9)
N2 Zr C20 132.50(9)
C19 Zr C20 32.81(8)
C34 Zr C20 65.39(9)
N1 Zr C31 82.23(9)
N2 Zr C31 100.93(9)
C19 Zr C31 32.01(8)
C34 Zr C31 117.94(9)
C20 Zr C31 53.93(9)
N1 Zr C33 135.61(9)
N2 Zr C33 98.94(9)
C19 Zr C33 115.52(9)
C34 Zr C33 32.21(9)
C20 Zr C33 85.72(9)
C31 Zr C33 138.05(9)
N1 Zr C21 134.49(9)
N2 Zr C21 100.40(9)
C19 Zr C21 52.56(9)
C34 Zr C21 83.27(9)
C20 Zr C21 32.19(8)
C31 Zr C21 52.27(9)
C33 Zr C21 88.01(9)
N1 Zr C35 92.91(9)
N2 Zr C35 133.30(9)
C19 Zr C35 94.07(9)
C34 Zr C35 32.43(9)
C20 Zr C35 85.98(9)
C31 Zr C35 125.32(9)
C33 Zr C35 51.89(9)
C21 Zr C35 112.12(9)
N1 Zr C30 107.32(9)
N2 Zr C30 83.74(9)
C19 Zr C30 52.46(9)
C34 Zr C30 114.30(9)
C20 Zr C30 53.46(9)
C31 Zr C30 31.39(8)
C33 Zr C30 117.05(9)
C21 Zr C30 31.52(8)
C35 Zr C30 139.44(9)
N1 Zr C45 107.58(9)
N2 Zr C45 84.37(9)
C19 Zr C45 140.76(9)
C34 Zr C45 52.97(9)
C20 Zr C45 115.70(9)
C31 Zr C45 169.24(9)
C33 Zr C45 31.19(8)
C21 Zr C45 117.79(9)
C35 Zr C45 51.31(9)
C30 Zr C45 142.29(9)
N1 Zr C44 84.69(9)
N2 Zr C44 102.98(9)
C19 Zr C44 123.76(9)
C34 Zr C44 52.72(9)
C20 Zr C44 115.57(9)
C31 Zr C44 151.96(9)
C33 Zr C44 51.04(9)
C21 Zr C44 135.21(9)
C35 Zr C44 30.95(8)
C30 Zr C44 166.73(9)
C45 Zr C44 30.43(8)
C17 Si C16 104.99(14)
C17 Si C34 113.81(14)
C16 Si C34 114.07(14)
C17 Si C20 114.53(14)
C16 Si C20 114.24(14)
C34 Si C20 95.51(12)
C6 N1 C7 110.2(2)
C6 N1 Zr 138.36(19)
C7 N1 Zr 110.77(17)
C10 N2 C9 113.8(2)
C10 N2 Zr 132.60(19)
C9 N2 Zr 113.12(17)
C2 C1 C6 120.9(3)
C3 C2 C1 120.6(3)
C2 C3 C4 119.1(3)
C3 C4 C5 120.1(3)
C6 C5 C4 121.4(3)
C5 C6 C1 118.0(3)
C5 C6 N1 120.1(3)
C1 C6 N1 121.9(3)
N1 C7 C8 111.9(2)
C7 C8 C9 110.6(2)
N2 C9 C8 114.7(2)
C15 C10 C11 116.4(3)
C15 C10 N2 120.0(3)
C11 C10 N2 123.6(3)
C12 C11 C10 121.3(3)
C13 C12 C11 121.1(3)
C14 C13 C12 118.2(3)
C13 C14 C15 121.2(3)
C10 C15 C14 121.7(3)
C31 C19 C20 109.1(2)
C31 C19 C18 123.6(3)
C20 C19 C18 127.0(3)
C31 C19 Zr 74.90(16)
C20 C19 Zr 73.99(16)
C18 C19 Zr 121.9(2)
C21 C20 C19 105.3(2)
C21 C20 Si 122.3(2)
C19 C20 Si 128.8(2)
C21 C20 Zr 76.22(16)
C19 C20 Zr 73.19(16)
Si C20 Zr 99.36(12)
C30 C21 C22 119.2(3)
C30 C21 C20 109.5(3)
C22 C21 C20 130.8(3)
C30 C21 Zr 75.21(17)
C22 C21 Zr 125.29(19)
C20 C21 Zr 71.59(16)
C23 C22 C21 120.2(3)
C22 C23 C24 121.6(3)
C25 C24 C29 118.6(3)
C25 C24 C23 120.5(3)
C29 C24 C23 121.0(3)
C26 C25 C24 120.9(3)
C25 C26 C27 120.2(3)
C28 C27 C26 119.9(3)
C27 C28 C29 121.0(3)
C28 C29 C24 119.4(3)
C28 C29 C30 123.1(3)
C24 C29 C30 117.4(3)
C31 C30 C21 107.1(3)
C31 C30 C29 132.4(3)
C21 C30 C29 120.4(3)
C31 C30 Zr 71.46(16)
C21 C30 Zr 73.27(16)
C29 C30 Zr 122.83(19)
C19 C31 C30 108.8(3)
C19 C31 Zr 73.09(16)
C30 C31 Zr 77.15(17)
C45 C33 C34 109.6(3)
C45 C33 C32 123.1(3)
C34 C33 C32 126.7(3)
C45 C33 Zr 76.47(16)
C34 C33 Zr 72.14(16)
C32 C33 Zr 124.76(19)
C33 C34 C35 105.1(3)
C33 C34 Si 128.1(2)
C35 C34 Si 124.3(2)
C33 C34 Zr 75.64(16)
C35 C34 Zr 76.35(16)
Si C34 Zr 99.64(12)
C36 C35 C44 119.2(3)
C36 C35 C34 131.2(3)
C44 C35 C34 109.4(3)
C36 C35 Zr 121.77(19)
C44 C35 Zr 78.38(16)
C34 C35 Zr 71.22(15)
C37 C36 C35 119.9(3)
C36 C37 C38 122.4(3)
C39 C38 C43 118.7(3)
C39 C38 C37 120.8(3)
C43 C38 C37 120.3(3)
C40 C39 C38 121.2(3)
C39 C40 C41 119.8(3)
C42 C41 C40 120.4(3)
C41 C42 C43 120.8(3)
C42 C43 C38 119.1(3)
C42 C43 C44 123.3(3)
C38 C43 C44 117.4(3)
C45 C44 C35 107.0(3)
C45 C44 C43 131.7(3)
C35 C44 C43 120.7(3)
C45 C44 Zr 72.09(16)
C35 C44 Zr 70.67(15)
C43 C44 Zr 128.70(19)
C44 C45 C33 108.7(3)
C44 C45 Zr 77.48(16)
C33 C45 Zr 72.34(16)

loop_
_geom_bond_atom_site_label_1
_geom_bond_atom_site_label_2
_geom_bond_distance
Zr N1 2.073(2)
Zr N2 2.122(2)
Zr C19 2.553(3)
Zr C34 2.563(3)
Zr C20 2.563(3)
Zr C31 2.576(3)
Zr C33 2.609(3)
Zr C21 2.624(3)
Zr C35 2.631(3)
Zr C30 2.649(3)
Zr C45 2.662(3)
Zr C44 2.731(3)
Si C17 1.855(3)
Si C16 1.861(3)
Si C34 1.866(3)
Si C20 1.875(3)
N1 C6 1.436(3)
N1 C7 1.479(3)
N2 C10 1.407(3)
N2 C9 1.483(3)
C1 C2 1.382(4)
C1 C6 1.387(4)
C2 C3 1.374(4)
C3 C4 1.382(5)
C4 C5 1.383(4)
C5 C6 1.379(4)
C7 C8 1.522(4)
C8 C9 1.524(4)
C10 C15 1.381(4)
C10 C11 1.393(4)
C11 C12 1.379(4)
C12 C13 1.374(5)
C13 C14 1.359(4)
C14 C15 1.382(4)
C18 C19 1.500(4)
C19 C31 1.414(4)
C19 C20 1.445(4)
C20 C21 1.439(4)
C21 C30 1.432(4)
C21 C22 1.438(4)
C22 C23 1.352(4)
C23 C24 1.432(4)
C24 C25 1.410(4)
C24 C29 1.413(4)
C25 C26 1.383(4)
C26 C27 1.394(4)
C27 C28 1.377(4)
C28 C29 1.402(4)
C29 C30 1.448(4)
C30 C31 1.415(4)
C32 C33 1.512(4)
C33 C45 1.418(4)
C33 C34 1.435(4)
C34 C35 1.452(4)
C35 C36 1.431(4)
C35 C44 1.434(4)
C36 C37 1.350(4)
C37 C38 1.429(4)
C38 C39 1.403(4)
C38 C43 1.420(4)
C39 C40 1.370(4)
C40 C41 1.393(4)
C41 C42 1.377(4)
C42 C43 1.392(4)
C43 C44 1.443(4)
C44 C45 1.417(4)

loop_
_geom_torsion_atom_site_label_1
_geom_torsion_atom_site_label_2
_geom_torsion_atom_site_label_3
_geom_torsion_atom_site_label_4
_geom_torsion
N2 Zr N1 C6 -131.2(3)
C19 Zr N1 C6 1.5(3)
C34 Zr N1 C6 89.1(3)
C20 Zr N1 C6 8.5(3)
C31 Zr N1 C6 -29.7(3)
C33 Zr N1 C6 129.3(3)
C21 Zr N1 C6 -29.8(3)
C35 Zr N1 C6 95.6(3)
C30 Zr N1 C6 -48.8(3)
C45 Zr N1 C6 145.8(3)
C44 Zr N1 C6 125.4(3)
N2 Zr N1 C7 38.04(18)
C19 Zr N1 C7 170.74(18)
C34 Zr N1 C7 -101.70(19)
C20 Zr N1 C7 177.73(16)
C31 Zr N1 C7 139.54(19)
C33 Zr N1 C7 -61.4(2)
C21 Zr N1 C7 139.47(17)
C35 Zr N1 C7 -95.19(18)
C30 Zr N1 C7 120.46(18)
C45 Zr N1 C7 -45.01(19)
C44 Zr N1 C7 -65.32(18)
N1 Zr N2 C10 -141.9(3)
C19 Zr N2 C10 131.3(2)
C34 Zr N2 C10 -6.7(3)
C20 Zr N2 C10 86.2(3)
C31 Zr N2 C10 136.6(3)
C33 Zr N2 C10 -6.2(3)
C21 Zr N2 C10 83.4(3)
C35 Zr N2 C10 -51.0(3)
C30 Zr N2 C10 110.3(3)
C45 Zr N2 C10 -33.9(3)
C44 Zr N2 C10 -58.1(3)
N1 Zr N2 C9 29.28(19)
C19 Zr N2 C9 -57.5(2)
C34 Zr N2 C9 164.46(18)
C20 Zr N2 C9 -102.6(2)
C31 Zr N2 C9 -52.2(2)
C33 Zr N2 C9 164.98(19)
C21 Zr N2 C9 -105.42(19)
C35 Zr N2 C9 120.24(19)
C30 Zr N2 C9 -78.55(19)
C45 Zr N2 C9 137.3(2)
C44 Zr N2 C9 113.07(19)
C6 C1 C2 C3 0.2(5)
C1 C2 C3 C4 -1.5(6)
C2 C3 C4 C5 1.2(6)
C3 C4 C5 C6 0.3(6)
C4 C5 C6 C1 -1.5(5)
C4 C5 C6 N1 -178.8(3)
C2 C1 C6 C5 1.2(5)
C2 C1 C6 N1 178.4(3)
C7 N1 C6 C5 94.1(3)
Zr N1 C6 C5 -96.7(4)
C7 N1 C6 C1 -83.1(3)
Zr N1 C6 C1 86.2(4)
C6 N1 C7 C8 89.8(3)
Zr N1 C7 C8 -82.6(2)
N1 C7 C8 C9 43.9(3)
C10 N2 C9 C8 100.7(3)
Zr N2 C9 C8 -72.2(3)
C7 C8 C9 N2 36.3(3)
C9 N2 C10 C15 137.8(3)
Zr N2 C10 C15 -51.1(4)
C9 N2 C10 C11 -42.3(4)
Zr N2 C10 C11 128.9(3)
C15 C10 C11 C12 -0.3(5)
N2 C10 C11 C12 179.7(3)
C10 C11 C12 C13 -0.1(6)
C11 C12 C13 C14 1.0(5)
C12 C13 C14 C15 -1.6(5)
C11 C10 C15 C14 -0.3(5)
N2 C10 C15 C14 179.7(3)
C13 C14 C15 C10 1.3(5)
N1 Zr C19 C31 -75.47(17)
N2 Zr C19 C31 10.0(2)
C34 Zr C19 C31 159.73(18)
C20 Zr C19 C31 115.5(2)
C33 Zr C19 C31 142.29(16)
C21 Zr C19 C31 76.74(18)
C35 Zr C19 C31 -168.37(17)
C30 Zr C19 C31 36.70(16)
C45 Zr C19 C31 166.23(16)
C44 Zr C19 C31 -158.98(16)
N1 Zr C19 C20 169.01(17)
N2 Zr C19 C20 -105.52(18)
C34 Zr C19 C20 44.20(17)
C31 Zr C19 C20 -115.5(2)
C33 Zr C19 C20 26.76(19)
C21 Zr C19 C20 -38.79(15)
C35 Zr C19 C20 76.10(17)
C30 Zr C19 C20 -78.82(17)
C45 Zr C19 C20 50.7(2)
C44 Zr C19 C20 85.50(18)
N1 Zr C19 C18 45.0(2)
N2 Zr C19 C18 130.5(2)
C34 Zr C19 C18 -79.8(2)
C20 Zr C19 C18 -124.0(3)
C31 Zr C19 C18 120.5(3)
C33 Zr C19 C18 -97.2(2)
C21 Zr C19 C18 -162.8(3)
C35 Zr C19 C18 -47.9(2)
C30 Zr C19 C18 157.2(3)
C45 Zr C19 C18 -73.3(3)
C44 Zr C19 C18 -38.5(3)
C31 C19 C20 C21 2.8(3)
C18 C19 C20 C21 -171.8(3)
Zr C19 C20 C21 70.08(19)
C31 C19 C20 Si -155.8(2)
C18 C19 C20 Si 29.6(4)
Zr C19 C20 Si -88.6(2)
C31 C19 C20 Zr -67.3(2)
C18 C19 C20 Zr 118.2(3)
C17 Si C20 C21 42.4(3)
C16 Si C20 C21 163.6(2)
C34 Si C20 C21 -76.9(2)
C17 Si C20 C19 -162.1(2)
C16 Si C20 C19 -41.0(3)
C34 Si C20 C19 78.5(3)
C17 Si C20 Zr 121.96(13)
C16 Si C20 Zr -116.89(13)
C34 Si C20 Zr 2.63(13)
N1 Zr C20 C21 -123.97(16)
N2 Zr C20 C21 -5.1(2)
C19 Zr C20 C21 -111.0(2)
C34 Zr C20 C21 119.06(18)
C31 Zr C20 C21 -74.69(17)
C33 Zr C20 C21 93.07(17)
C35 Zr C20 C21 145.11(17)
C30 Zr C20 C21 -35.47(15)
C45 Zr C20 C21 101.93(17)
C44 Zr C20 C21 135.78(16)
N1 Zr C20 C19 -13.0(2)
N2 Zr C20 C19 105.84(18)
C34 Zr C20 C19 -129.96(18)
C31 Zr C20 C19 36.29(15)
C33 Zr C20 C19 -155.95(17)
C21 Zr C20 C19 111.0(2)
C35 Zr C20 C19 -103.91(17)
C30 Zr C20 C19 75.51(17)
C45 Zr C20 C19 -147.09(16)
C44 Zr C20 C19 -113.25(16)
N1 Zr C20 Si 114.88(12)
N2 Zr C20 Si -126.29(12)
C19 Zr C20 Si 127.9(2)
C34 Zr C20 Si -2.10(11)
C31 Zr C20 Si 164.16(17)
C33 Zr C20 Si -28.08(12)
C21 Zr C20 Si -121.2(2)
C35 Zr C20 Si 23.95(12)
C30 Zr C20 Si -156.62(17)
C45 Zr C20 Si -19.22(15)
C44 Zr C20 Si 14.62(15)
C19 C20 C21 C30 -1.7(3)
Si C20 C21 C30 158.7(2)
Zr C20 C21 C30 66.2(2)
C19 C20 C21 C22 170.9(3)
Si C20 C21 C22 -28.7(4)
Zr C20 C21 C22 -121.1(3)
C19 C20 C21 Zr -67.93(19)
Si C20 C21 Zr 92.47(19)
N1 Zr C21 C30 -36.5(2)
N2 Zr C21 C30 59.24(17)
C19 Zr C21 C30 -77.32(18)
C34 Zr C21 C30 -170.07(17)
C20 Zr C21 C30 -116.9(2)
C31 Zr C21 C30 -36.60(16)
C33 Zr C21 C30 157.96(17)
C35 Zr C21 C30 -154.94(16)
C45 Zr C21 C30 148.33(16)
C44 Zr C21 C30 179.84(16)
N1 Zr C21 C22 -152.1(2)
N2 Zr C21 C22 -56.4(2)
C19 Zr C21 C22 167.1(3)
C34 Zr C21 C22 74.3(2)
C20 Zr C21 C22 127.5(3)
C31 Zr C21 C22 -152.2(3)
C33 Zr C21 C22 42.4(2)
C35 Zr C21 C22 89.5(2)
C30 Zr C21 C22 -115.6(3)
C45 Zr C21 C22 32.7(3)
C44 Zr C21 C22 64.2(3)
N1 Zr C21 C20 80.41(19)
N2 Zr C21 C20 176.15(16)
C19 Zr C21 C20 39.59(16)
C34 Zr C21 C20 -53.16(17)
C31 Zr C21 C20 80.31(18)
C33 Zr C21 C20 -85.12(17)
C35 Zr C21 C20 -38.02(18)
C30 Zr C21 C20 116.9(2)
C45 Zr C21 C20 -94.76(17)
C44 Zr C21 C20 -63.3(2)
C30 C21 C22 C23 -2.2(4)
C20 C21 C22 C23 -174.3(3)
Zr C21 C22 C23 90.0(3)
C21 C22 C23 C24 -1.4(4)
C22 C23 C24 C25 -177.9(3)
C22 C23 C24 C29 3.5(5)
C29 C24 C25 C26 -0.1(5)
C23 C24 C25 C26 -178.7(3)
C24 C25 C26 C27 1.1(5)
C25 C26 C27 C28 -0.6(5)
C26 C27 C28 C29 -0.9(5)
C27 C28 C29 C24 1.9(5)
C27 C28 C29 C30 -179.1(3)
C25 C24 C29 C28 -1.4(4)
C23 C24 C29 C28 177.2(3)
C25 C24 C29 C30 179.6(3)
C23 C24 C29 C30 -1.8(4)
C22 C21 C30 C31 -173.6(3)
C20 C21 C30 C31 0.0(3)
Zr C21 C30 C31 63.9(2)
C22 C21 C30 C29 3.8(4)
C20 C21 C30 C29 177.4(3)
Zr C21 C30 C29 -118.7(3)
C22 C21 C30 Zr 122.5(3)
C20 C21 C30 Zr -63.9(2)
C28 C29 C30 C31 -4.1(5)
C24 C29 C30 C31 174.8(3)
C28 C29 C30 C21 179.3(3)
C24 C29 C30 C21 -1.8(4)
C28 C29 C30 Zr 90.3(3)
C24 C29 C30 Zr -90.8(3)
N1 Zr C30 C31 38.47(19)
N2 Zr C30 C31 123.10(18)
C19 Zr C30 C31 -37.47(16)
C34 Zr C30 C31 -104.31(18)
C20 Zr C30 C31 -78.90(18)
C33 Zr C30 C31 -140.04(17)
C21 Zr C30 C31 -115.1(2)
C35 Zr C30 C31 -78.0(2)
C45 Zr C30 C31 -164.55(16)
C44 Zr C30 C31 -115.6(4)
N1 Zr C30 C21 153.61(16)
N2 Zr C30 C21 -121.76(17)
C19 Zr C30 C21 77.67(18)
C34 Zr C30 C21 10.83(19)
C20 Zr C30 C21 36.24(16)
C31 Zr C30 C21 115.1(2)
C33 Zr C30 C21 -24.90(19)
C35 Zr C30 C21 37.1(2)
C45 Zr C30 C21 -49.4(2)
C44 Zr C30 C21 -0.5(5)
N1 Zr C30 C29 -90.6(2)
N2 Zr C30 C29 -5.9(2)
C19 Zr C30 C29 -166.5(3)
C34 Zr C30 C29 126.7(2)
C20 Zr C30 C29 152.1(3)
C31 Zr C30 C29 -129.0(3)
C33 Zr C30 C29 90.9(2)
C21 Zr C30 C29 115.8(3)
C35 Zr C30 C29 153.0(2)
C45 Zr C30 C29 66.4(3)
C44 Zr C30 C29 115.3(4)
C20 C19 C31 C30 -2.9(3)
C18 C19 C31 C30 171.9(3)
Zr C19 C31 C30 -69.6(2)
C20 C19 C31 Zr 66.7(2)
C18 C19 C31 Zr -118.5(3)
C21 C30 C31 C19 1.8(3)
C29 C30 C31 C19 -175.2(3)
Zr C30 C31 C19 66.9(2)
C21 C30 C31 Zr -65.1(2)
C29 C30 C31 Zr 117.9(3)
N1 Zr C31 C19 102.32(18)
N2 Zr C31 C19 -172.51(17)
C34 Zr C31 C19 -23.1(2)
C20 Zr C31 C19 -37.23(16)
C33 Zr C31 C19 -55.7(2)
C21 Zr C31 C19 -77.75(18)
C35 Zr C31 C19 14.3(2)
C30 Zr C31 C19 -114.5(3)
C45 Zr C31 C19 -53.7(6)
C44 Zr C31 C19 39.4(3)
N1 Zr C31 C30 -143.17(18)
N2 Zr C31 C30 -58.01(18)
C19 Zr C31 C30 114.5(3)
C34 Zr C31 C30 91.43(18)
C20 Zr C31 C30 77.28(18)
C33 Zr C31 C30 58.8(2)
C21 Zr C31 C30 36.76(16)
C35 Zr C31 C30 128.77(17)
C45 Zr C31 C30 60.8(5)
C44 Zr C31 C30 153.88(18)
N1 Zr C33 C45 31.4(2)
N2 Zr C33 C45 -63.17(18)
C19 Zr C33 C45 150.29(16)
C34 Zr C33 C45 116.1(2)
C20 Zr C33 C45 164.45(17)
C31 Zr C33 C45 179.31(16)
C21 Zr C33 C45 -163.39(17)
C35 Zr C33 C45 76.21(18)
C30 Zr C33 C45 -150.66(16)
C44 Zr C33 C45 36.34(16)
N1 Zr C33 C34 -84.7(2)
N2 Zr C33 C34 -179.27(17)
C19 Zr C33 C34 34.2(2)
C20 Zr C33 C34 48.35(18)
C31 Zr C33 C34 63.2(2)
C21 Zr C33 C34 80.51(18)
C35 Zr C33 C34 -39.89(16)
C30 Zr C33 C34 93.24(18)
C45 Zr C33 C34 -116.1(2)
C44 Zr C33 C34 -79.76(18)
N1 Zr C33 C32 152.5(2)
N2 Zr C33 C32 58.0(2)
C19 Zr C33 C32 -88.6(2)
C34 Zr C33 C32 -122.8(3)
C20 Zr C33 C32 -74.4(2)
C31 Zr C33 C32 -59.5(3)
C21 Zr C33 C32 -42.2(2)
C35 Zr C33 C32 -162.6(3)
C30 Zr C33 C32 -29.5(3)
C45 Zr C33 C32 121.1(3)
C44 Zr C33 C32 157.5(3)
C45 C33 C34 C35 3.3(3)
C32 C33 C34 C35 -168.3(3)
Zr C33 C34 C35 71.25(18)
C45 C33 C34 Si -159.0(2)
C32 C33 C34 Si 29.4(4)
Zr C33 C34 Si -91.1(2)
C45 C33 C34 Zr -67.9(2)
C32 C33 C34 Zr 120.5(3)
C17 Si C34 C33 -43.3(3)
C16 Si C34 C33 -163.7(2)
C20 Si C34 C33 76.6(3)
C17 Si C34 C35 157.5(2)
C16 Si C34 C35 37.0(3)
C20 Si C34 C35 -82.6(2)
C17 Si C34 Zr -122.53(13)
C16 Si C34 Zr 117.03(14)
C20 Si C34 Zr -2.63(13)
N1 Zr C34 C33 122.01(18)
N2 Zr C34 C33 1.0(2)
C19 Zr C34 C33 -149.51(18)
C20 Zr C34 C33 -124.95(19)
C31 Zr C34 C33 -137.51(17)
C21 Zr C34 C33 -96.99(18)
C35 Zr C34 C33 109.8(2)
C30 Zr C34 C33 -102.67(18)
C45 Zr C34 C33 35.64(16)
C44 Zr C34 C33 74.08(18)
N1 Zr C34 C35 12.2(2)
N2 Zr C34 C35 -108.85(18)
C19 Zr C34 C35 100.68(17)
C20 Zr C34 C35 125.23(19)
C31 Zr C34 C35 112.68(17)
C33 Zr C34 C35 -109.8(2)
C21 Zr C34 C35 153.20(18)
C30 Zr C34 C35 147.52(16)
C45 Zr C34 C35 -74.18(18)
C44 Zr C34 C35 -35.73(16)
N1 Zr C34 Si -110.93(13)
N2 Zr C34 Si 128.02(12)
C19 Zr C34 Si -22.45(12)
C20 Zr C34 Si 2.11(11)
C31 Zr C34 Si -10.45(16)
C33 Zr C34 Si 127.1(2)
C21 Zr C34 Si 30.07(12)
C35 Zr C34 Si -123.1(2)
C30 Zr C34 Si 24.39(15)
C45 Zr C34 Si 162.70(17)
C44 Zr C34 Si -158.86(17)
C33 C34 C35 C36 173.1(3)
Si C34 C35 C36 -23.7(4)
Zr C34 C35 C36 -116.2(3)
C33 C34 C35 C44 -0.9(3)
Si C34 C35 C44 162.3(2)
Zr C34 C35 C44 69.8(2)
C33 C34 C35 Zr -70.74(18)
Si C34 C35 Zr 92.5(2)
N1 Zr C35 C36 -42.6(2)
N2 Zr C35 C36 -130.9(2)
C19 Zr C35 C36 47.4(3)
C34 Zr C35 C36 127.4(3)
C20 Zr C35 C36 79.3(2)
C31 Zr C35 C36 39.9(3)
C33 Zr C35 C36 167.0(3)
C21 Zr C35 C36 98.5(2)
C30 Zr C35 C36 78.6(3)
C45 Zr C35 C36 -152.9(3)
C44 Zr C35 C36 -117.3(3)
N1 Zr C35 C44 74.64(18)
N2 Zr C35 C44 -13.7(2)
C19 Zr C35 C44 164.70(17)
C34 Zr C35 C44 -115.4(3)
C20 Zr C35 C44 -163.48(18)
C31 Zr C35 C44 157.17(16)
C33 Zr C35 C44 -75.77(18)
C21 Zr C35 C44 -144.27(16)
C30 Zr C35 C44 -164.18(16)
C45 Zr C35 C44 -35.65(16)
N1 Zr C35 C34 -170.00(17)
N2 Zr C35 C34 101.70(19)
C19 Zr C35 C34 -79.94(18)
C20 Zr C35 C34 -48.11(17)
C31 Zr C35 C34 -87.46(19)
C33 Zr C35 C34 39.60(16)
C21 Zr C35 C34 -28.91(19)
C30 Zr C35 C34 -48.8(2)
C45 Zr C35 C34 79.72(18)
C44 Zr C35 C34 115.4(3)
C44 C35 C36 C37 3.8(4)
C34 C35 C36 C37 -169.7(3)
Zr C35 C36 C37 98.1(3)
C35 C36 C37 C38 -1.2(4)
C36 C37 C38 C39 174.2(3)
C36 C37 C38 C43 -1.2(4)
C43 C38 C39 C40 -1.1(4)
C37 C38 C39 C40 -176.5(3)
C38 C39 C40 C41 0.3(5)
C39 C40 C41 C42 0.5(5)
C40 C41 C42 C43 -0.7(5)
C41 C42 C43 C38 -0.1(4)
C41 C42 C43 C44 175.2(3)
C39 C38 C43 C42 0.9(4)
C37 C38 C43 C42 176.4(3)
C39 C38 C43 C44 -174.6(2)
C37 C38 C43 C44 0.8(4)
C36 C35 C44 C45 -176.6(2)
C34 C35 C44 C45 -1.7(3)
Zr C35 C44 C45 63.37(19)
C36 C35 C44 C43 -4.2(4)
C34 C35 C44 C43 170.7(2)
Zr C35 C44 C43 -124.2(2)
C36 C35 C44 Zr 120.1(3)
C34 C35 C44 Zr -65.10(19)
C42 C43 C44 C45 -3.2(5)
C38 C43 C44 C45 172.1(3)
C42 C43 C44 C35 -173.5(3)
C38 C43 C44 C35 1.8(4)
C42 C43 C44 Zr 97.5(3)
C38 C43 C44 Zr -87.2(3)
N1 Zr C44 C45 139.21(18)
N2 Zr C44 C45 53.76(19)
C19 Zr C44 C45 -134.53(17)
C34 Zr C44 C45 -78.55(19)
C20 Zr C44 C45 -97.74(18)
C31 Zr C44 C45 -158.39(19)
C33 Zr C44 C45 -37.30(17)
C21 Zr C44 C45 -65.9(2)
C35 Zr C44 C45 -116.1(3)
C30 Zr C44 C45 -65.5(4)
N1 Zr C44 C35 -104.72(18)
N2 Zr C44 C35 169.84(17)
C19 Zr C44 C35 -18.5(2)
C34 Zr C44 C35 37.52(17)
C20 Zr C44 C35 18.3(2)
C31 Zr C44 C35 -42.3(3)
C33 Zr C44 C35 78.77(18)
C21 Zr C44 C35 50.2(2)
C30 Zr C44 C35 50.5(5)
C45 Zr C44 C35 116.1(3)
N1 Zr C44 C43 9.6(3)
N2 Zr C44 C43 -75.8(3)
C19 Zr C44 C43 95.9(3)
C34 Zr C44 C43 151.9(3)
C20 Zr C44 C43 132.7(2)
C31 Zr C44 C43 72.0(3)
C33 Zr C44 C43 -166.9(3)
C21 Zr C44 C43 164.5(2)
C35 Zr C44 C43 114.4(3)
C30 Zr C44 C43 164.9(3)
C45 Zr C44 C43 -129.6(3)
C35 C44 C45 C33 3.8(3)
C43 C44 C45 C33 -167.5(3)
Zr C44 C45 C33 66.23(19)
C35 C44 C45 Zr -62.43(19)
C43 C44 C45 Zr 126.3(3)
C34 C33 C45 C44 -4.5(3)
C32 C33 C45 C44 167.4(3)
Zr C33 C45 C44 -69.7(2)
C34 C33 C45 Zr 65.13(19)
C32 C33 C45 Zr -122.9(3)
N1 Zr C45 C44 -43.03(19)
N2 Zr C45 C44 -127.83(18)
C19 Zr C45 C44 69.5(2)
C34 Zr C45 C44 77.66(18)
C20 Zr C45 C44 97.26(18)
C31 Zr C45 C44 112.0(5)
C33 Zr C45 C44 114.5(3)
C21 Zr C45 C44 133.36(17)
C35 Zr C45 C44 36.28(16)
C30 Zr C45 C44 160.02(16)
N1 Zr C45 C33 -157.54(16)
N2 Zr C45 C33 117.65(17)
C19 Zr C45 C33 -45.0(2)
C34 Zr C45 C33 -36.85(16)
C20 Zr C45 C33 -17.25(19)
C31 Zr C45 C33 -2.5(6)
C21 Zr C45 C33 18.8(2)
C35 Zr C45 C33 -78.23(18)
C30 Zr C45 C33 45.5(2)
C44 Zr C45 C33 -114.5(3)
